data_7126669
loop_
_publ_author_name
'Arhangelskis, Mihails'
'Topi\'c, Filip'
'Hindle, Poppy'
'Tran, Ricky'
'Morris, Andrew J.'
'Cin\<ci\'c, Dominik'
'Fri\<s\<ci\'c, Tomislav'

_publ_section_title
;
 Mechanochemical reactions of cocrystals: comparing theory with experiment
 in the making and breaking of halogen bonds in the solid state.
;
_journal_issue 59
_journal_name_full 'Chemical communications (Cambridge, England)'
_journal_page_first 8293
_journal_page_last 8296
_journal_paper_doi 10.1039/d0cc02935a
_journal_volume 56
_journal_year 2020
_chemical_formula_moiety '2(C6 F4 I2), C6 H12 N2'
_chemical_formula_sum 'C18 H12 F8 I4 N2'
_chemical_formula_weight 915.90
_space_group_crystal_system triclinic
_space_group_IT_number 2
_space_group_name_Hall '-P 1'
_space_group_name_H-M_alt 'P -1'
_atom_sites_solution_hydrogens geom
_atom_sites_solution_primary iterative
_atom_sites_solution_secondary difmap
_audit_creation_method SHELXL-2018/3
_audit_update_record
;
2020-03-15 deposited with the CCDC.	2020-06-10 downloaded from the CCDC.
;
_cell_angle_alpha 94.235(2)
_cell_angle_beta 102.514(2)
_cell_angle_gamma 102.883(2)
_cell_formula_units_Z 2
_cell_length_a 7.5107(5)
_cell_length_b 12.8506(8)
_cell_length_c 13.4853(9)
_cell_measurement_reflns_used 9914
_cell_measurement_temperature 253.0(1)
_cell_measurement_theta_max 31.88
_cell_measurement_theta_min 2.40
_cell_volume 1228.41(14)
_computing_cell_refinement 'Bruker APEX3'
_computing_data_collection 'Bruker APEX3'
_computing_data_reduction 'Bruker APEX3'
_computing_publication_material 'OLEX2 (Dolomanov et al., 2009) & WinGX (Farrugia, 2012)'
_computing_structure_refinement 'SHELXL-2018/3 (Sheldrick, 2015)'
_computing_structure_solution 'SHELXT-2014/5 (Sheldrick, 2015)'
_diffrn_ambient_environment N~2~
_diffrn_ambient_temperature 253.0(1)
_diffrn_detector CMOS
_diffrn_detector_area_resol_mean 10.24
_diffrn_detector_type 'PHOTON 100'
_diffrn_measured_fraction_theta_full 0.993
_diffrn_measured_fraction_theta_max 0.916
_diffrn_measurement_device 'four-circle diffractometer'
_diffrn_measurement_device_type 'Bruker D8 Venture, Dual, Cu at zero, PHOTON 100'
_diffrn_measurement_method '\f and \w scans'
_diffrn_radiation_monochromator mirror
_diffrn_radiation_probe x-ray
_diffrn_radiation_type MoK\a
_diffrn_radiation_wavelength 0.71073
_diffrn_reflns_av_R_equivalents 0.0428
_diffrn_reflns_av_unetI/netI 0.0370
_diffrn_reflns_Laue_measured_fraction_full 0.993
_diffrn_reflns_Laue_measured_fraction_max 0.916
_diffrn_reflns_limit_h_max 11
_diffrn_reflns_limit_h_min -11
_diffrn_reflns_limit_k_max 20
_diffrn_reflns_limit_k_min -20
_diffrn_reflns_limit_l_max 21
_diffrn_reflns_limit_l_min -21
_diffrn_reflns_number 50538
_diffrn_reflns_point_group_measured_fraction_full 0.993
_diffrn_reflns_point_group_measured_fraction_max 0.916
_diffrn_reflns_theta_full 25.250
_diffrn_reflns_theta_max 34.771
_diffrn_reflns_theta_min 3.089
_diffrn_source 'micro-focus sealed X-ray tube'
_diffrn_source_type 'Incoatec Microfocus X-ray Source I\mS (Mo)'
_exptl_absorpt_coefficient_mu 5.143
_exptl_absorpt_correction_T_max 0.4792
_exptl_absorpt_correction_T_min 0.0749
_exptl_absorpt_correction_type multi-scan
_exptl_absorpt_process_details 'SADABS-2016/2 (Krause, Herbst-Irmer, Sheldrick & Stalke, 2015)'
_exptl_crystal_colour colourless
_exptl_crystal_density_diffrn 2.476
_exptl_crystal_density_method 'not measured'
_exptl_crystal_description prism
_exptl_crystal_F_000 836
_exptl_crystal_recrystallization_method 'Re-crystallisation from solvent: ethanol/water'
_exptl_crystal_size_max 0.873
_exptl_crystal_size_mid 0.358
_exptl_crystal_size_min 0.202
_refine_diff_density_max 1.455
_refine_diff_density_min -1.121
_refine_diff_density_rms 0.119
_refine_ls_extinction_coef 0.0230(5)
_refine_ls_extinction_expression Fc^*^=kFc[1+0.001xFc^2^\l^3^/sin(2\q)]^-1/4^
_refine_ls_extinction_method 'SHELXL-2018/3 (Sheldrick, 2015)'
_refine_ls_goodness_of_fit_ref 1.030
_refine_ls_hydrogen_treatment constr
_refine_ls_matrix_type full
_refine_ls_number_parameters 363
_refine_ls_number_reflns 9734
_refine_ls_number_restraints 501
_refine_ls_restrained_S_all 1.008
_refine_ls_R_factor_all 0.0658
_refine_ls_R_factor_gt 0.0380
_refine_ls_shift/su_max 0.002
_refine_ls_shift/su_mean 0.000
_refine_ls_structure_factor_coef Fsqd
_refine_ls_weighting_details 'w=1/[\s^2^(Fo^2^)+(0.0266P)^2^+1.6074P] where P=(Fo^2^+2Fc^2^)/3'
_refine_ls_weighting_scheme calc
_refine_ls_wR_factor_gt 0.0769
_refine_ls_wR_factor_ref 0.0862
_reflns_Friedel_coverage 0.000
_reflns_number_gt 6950
_reflns_number_total 9734
_reflns_threshold_expression 'I > 2\s(I)'
_cod_data_source_file d0cc02935a2.cif
_cod_data_source_block dabco_12tfib_1-2_253K
_cod_depositor_comments 'Adding full bibliography for 7126668--7126671.cif.'
_cod_database_code 7126669
_shelx_shelxl_version_number 2018/3
_shelx_space_group_comment
;
The symmetry employed for this shelxl refinement is uniquely defined
by the following loop, which should always be used as a source of
symmetry information in preference to the above space-group names.
They are only intended as comments.
;
_shelx_estimated_absorpt_t_min 0.094
_shelx_estimated_absorpt_t_max 0.423

loop_
_space_group_symop_operation_xyz
'x, y, z'
'-x, -y, -z'

loop_
_atom_site_label
_atom_site_type_symbol
_atom_site_fract_x
_atom_site_fract_y
_atom_site_fract_z
_atom_site_U_iso_or_equiv
_atom_site_adp_type
_atom_site_occupancy
_atom_site_site_symmetry_order
_atom_site_calc_flag
_atom_site_refinement_flags_posn
_atom_site_refinement_flags_adp
_atom_site_refinement_flags_occupancy
_atom_site_disorder_assembly
_atom_site_disorder_group
C1S C 0.4389(4) 0.2257(2) 0.2629(3) 0.0396(6) Uani 1 1 d . . . . .
C2S C 0.4489(4) 0.2149(3) 0.3665(3) 0.0426(6) Uani 1 1 d . . . . .
C3S C 0.3918(5) 0.1128(3) 0.3938(3) 0.0483(7) Uani 1 1 d . . . . .
C4S C 0.3262(5) 0.0244(3) 0.3226(3) 0.0499(8) Uani 1 1 d . . . . .
C5S C 0.3173(5) 0.0336(3) 0.2218(3) 0.0473(7) Uani 1 1 d . . . . .
C6S C 0.3730(5) 0.1338(3) 0.1927(3) 0.0448(7) Uani 1 1 d . . . . .
F1S F 0.3991(4) 0.0990(2) 0.49218(18) 0.0708(6) Uani 1 1 d . . . . .
F2S F 0.2684(4) -0.07445(18) 0.3502(2) 0.0754(7) Uani 1 1 d . . . . .
F3S F 0.2540(4) -0.05380(17) 0.1520(2) 0.0699(6) Uani 1 1 d . . . . .
F4S F 0.3615(4) 0.13926(19) 0.09285(17) 0.0698(6) Uani 1 1 d . . . . .
I1S I 0.51549(3) 0.37608(2) 0.21026(2) 0.04945(7) Uani 1 1 d . . . . .
I2S I 0.55145(5) 0.34429(2) 0.48118(2) 0.07121(10) Uani 1 1 d . . . . .
C1T C 0.9089(4) 1.1842(2) 0.2264(3) 0.0413(6) Uani 1 1 d . . . . .
C2T C 0.9581(4) 1.2347(2) 0.3270(3) 0.0424(6) Uani 1 1 d . . . . .
C3T C 1.0287(4) 1.3455(3) 0.3461(3) 0.0507(8) Uani 1 1 d . . . . .
C4T C 1.0508(5) 1.4056(3) 0.2684(4) 0.0565(9) Uani 1 1 d . . . . .
C5T C 1.0032(5) 1.3580(3) 0.1707(3) 0.0551(9) Uani 1 1 d . . . . .
C6T C 0.9324(5) 1.2477(3) 0.1497(3) 0.0474(7) Uani 1 1 d . . . . .
F1T F 1.0749(4) 1.3969(2) 0.4426(2) 0.0769(7) Uani 1 1 d . . . . .
F2T F 1.1206(4) 1.51323(17) 0.2898(3) 0.0855(8) Uani 1 1 d . . . . .
F3T F 1.0224(4) 1.4173(2) 0.0940(2) 0.0817(8) Uani 1 1 d . . . . .
F4T F 0.8881(4) 1.2037(2) 0.05176(18) 0.0692(6) Uani 1 1 d . . . . .
I1T I 0.80568(3) 1.01583(2) 0.18743(2) 0.05078(8) Uani 1 1 d . . . . .
I2T I 0.93151(4) 1.15030(2) 0.45106(2) 0.06469(9) Uani 1 1 d . . . . .
C1A C 0.752(2) 0.6178(11) 0.1065(9) 0.057(2) Uani 0.53(2) 1 d D U P A 1
H1A1 H 0.689340 0.582187 0.037839 0.068 Uiso 0.53(2) 1 calc R U P A 1
H1A2 H 0.864150 0.592383 0.129498 0.068 Uiso 0.53(2) 1 calc R U P A 1
C2A C 0.8070(19) 0.7403(11) 0.1047(10) 0.051(2) Uani 0.53(2) 1 d D U P A 1
H2A1 H 0.941851 0.767247 0.130757 0.062 Uiso 0.53(2) 1 calc R U P A 1
H2A2 H 0.774070 0.756148 0.034768 0.062 Uiso 0.53(2) 1 calc R U P A 1
C3A C 0.4562(14) 0.6269(10) 0.1366(13) 0.067(3) Uani 0.53(2) 1 d D U P A 1
H3A1 H 0.371960 0.611027 0.181734 0.080 Uiso 0.53(2) 1 calc R U P A 1
H3A2 H 0.391989 0.588522 0.069140 0.080 Uiso 0.53(2) 1 calc R U P A 1
C4A C 0.5050(17) 0.7484(10) 0.1303(12) 0.058(3) Uani 0.53(2) 1 d D U P A 1
H4A1 H 0.465582 0.761291 0.059845 0.070 Uiso 0.53(2) 1 calc R U P A 1
H4A2 H 0.438294 0.783620 0.171018 0.070 Uiso 0.53(2) 1 calc R U P A 1
C5A C 0.721(2) 0.6486(7) 0.2767(6) 0.063(2) Uani 0.53(2) 1 d D U P A 1
H5A1 H 0.836796 0.627113 0.301599 0.076 Uiso 0.53(2) 1 calc R U P A 1
H5A2 H 0.641122 0.630152 0.323714 0.076 Uiso 0.53(2) 1 calc R U P A 1
C6A C 0.766(2) 0.7707(7) 0.2739(6) 0.059(2) Uani 0.53(2) 1 d D U P A 1
H6A1 H 0.699326 0.803452 0.316779 0.071 Uiso 0.53(2) 1 calc R U P A 1
H6A2 H 0.899477 0.801347 0.300487 0.071 Uiso 0.53(2) 1 calc R U P A 1
N1A N 0.6260(15) 0.5904(8) 0.1750(8) 0.053(2) Uani 0.53(2) 1 d D U P A 1
N2A N 0.7080(17) 0.7936(8) 0.1681(8) 0.048(2) Uani 0.53(2) 1 d D U P A 1
C1A' C 0.7737(19) 0.6277(12) 0.1312(13) 0.061(3) Uani 0.47(2) 1 d D U P A 2
H1A3 H 0.758076 0.591312 0.063115 0.073 Uiso 0.47(2) 1 calc R U P A 2
H1A4 H 0.876985 0.608600 0.176774 0.073 Uiso 0.47(2) 1 calc R U P A 2
C2A' C 0.821(2) 0.7502(13) 0.1290(13) 0.056(3) Uani 0.47(2) 1 d D U P A 2
H2A3 H 0.946284 0.782398 0.171174 0.067 Uiso 0.47(2) 1 calc R U P A 2
H2A4 H 0.818785 0.765441 0.059399 0.067 Uiso 0.47(2) 1 calc R U P A 2
C3A' C 0.4487(15) 0.6255(10) 0.0996(9) 0.054(2) Uani 0.47(2) 1 d D U P A 2
H3A3 H 0.334153 0.603096 0.122890 0.065 Uiso 0.47(2) 1 calc R U P A 2
H3A4 H 0.426611 0.590647 0.030271 0.065 Uiso 0.47(2) 1 calc R U P A 2
C4A' C 0.4962(18) 0.7480(10) 0.1000(10) 0.050(2) Uani 0.47(2) 1 d D U P A 2
H4A3 H 0.494828 0.764995 0.030974 0.059 Uiso 0.47(2) 1 calc R U P A 2
H4A4 H 0.402373 0.777462 0.123729 0.059 Uiso 0.47(2) 1 calc R U P A 2
C5A' C 0.630(3) 0.6462(9) 0.2696(7) 0.068(3) Uani 0.47(2) 1 d D U P A 2
H5A3 H 0.730173 0.624910 0.315612 0.082 Uiso 0.47(2) 1 calc R U P A 2
H5A4 H 0.515961 0.624542 0.293518 0.082 Uiso 0.47(2) 1 calc R U P A 2
C6A' C 0.681(3) 0.7688(8) 0.2709(7) 0.067(3) Uani 0.47(2) 1 d D U P A 2
H6A3 H 0.590191 0.799211 0.296609 0.080 Uiso 0.47(2) 1 calc R U P A 2
H6A4 H 0.804138 0.799287 0.316397 0.080 Uiso 0.47(2) 1 calc R U P A 2
N1A' N 0.6011(17) 0.5919(8) 0.1660(8) 0.052(2) Uani 0.47(2) 1 d D U P A 2
N2A' N 0.6829(19) 0.7966(9) 0.1675(8) 0.049(2) Uani 0.47(2) 1 d D U P A 2

loop_
_atom_site_aniso_label
_atom_site_aniso_U_11
_atom_site_aniso_U_22
_atom_site_aniso_U_33
_atom_site_aniso_U_23
_atom_site_aniso_U_13
_atom_site_aniso_U_12
C1S 0.0339(13) 0.0360(13) 0.0507(17) 0.0087(12) 0.0119(12) 0.0096(11)
C2S 0.0351(14) 0.0422(14) 0.0494(17) 0.0030(12) 0.0079(12) 0.0105(12)
C3S 0.0429(16) 0.0526(18) 0.0502(18) 0.0162(14) 0.0085(14) 0.0130(14)
C4S 0.0419(16) 0.0413(15) 0.067(2) 0.0190(15) 0.0105(15) 0.0094(13)
C5S 0.0425(16) 0.0368(14) 0.059(2) 0.0026(13) 0.0081(14) 0.0079(12)
C6S 0.0483(16) 0.0395(14) 0.0455(17) 0.0036(12) 0.0102(13) 0.0102(13)
F1S 0.0821(16) 0.0803(16) 0.0544(13) 0.0265(12) 0.0179(12) 0.0214(13)
F2S 0.0789(16) 0.0475(12) 0.0957(19) 0.0324(12) 0.0147(14) 0.0057(11)
F3S 0.0775(15) 0.0409(10) 0.0788(16) -0.0106(10) 0.0080(13) 0.0052(10)
F4S 0.1043(19) 0.0574(13) 0.0468(12) 0.0065(10) 0.0208(12) 0.0157(13)
I1S 0.04799(12) 0.03829(10) 0.06655(15) 0.01392(9) 0.02147(10) 0.00994(8)
I2S 0.0813(2) 0.06491(16) 0.05923(17) -0.01628(12) 0.01196(13) 0.01373(14)
C1T 0.0326(13) 0.0332(12) 0.0551(18) 0.0013(12) 0.0084(12) 0.0054(10)
C2T 0.0322(13) 0.0400(14) 0.0526(18) 0.0022(12) 0.0068(12) 0.0084(11)
C3T 0.0374(15) 0.0441(16) 0.062(2) -0.0100(15) 0.0042(14) 0.0051(13)
C4T 0.0416(16) 0.0339(14) 0.088(3) 0.0033(16) 0.0101(17) 0.0034(12)
C5T 0.0444(17) 0.0457(17) 0.079(3) 0.0217(17) 0.0197(17) 0.0103(14)
C6T 0.0409(15) 0.0471(16) 0.0540(19) 0.0075(14) 0.0106(14) 0.0110(13)
F1T 0.0756(16) 0.0637(14) 0.0742(17) -0.0257(12) 0.0054(13) 0.0053(12)
F2T 0.0807(17) 0.0323(10) 0.133(3) 0.0006(12) 0.0220(17) -0.0011(10)
F3T 0.0895(18) 0.0653(15) 0.098(2) 0.0421(15) 0.0309(16) 0.0171(13)
F4T 0.0832(16) 0.0730(15) 0.0488(12) 0.0048(11) 0.0152(11) 0.0155(13)
I1T 0.04379(12) 0.03437(10) 0.06792(16) -0.00351(9) 0.00853(10) 0.00473(8)
I2T 0.06529(16) 0.07705(18) 0.05458(15) 0.01818(12) 0.01399(12) 0.02054(13)
C1A 0.084(5) 0.039(4) 0.048(4) 0.000(3) 0.024(4) 0.010(4)
C2A 0.061(4) 0.043(4) 0.046(5) 0.002(3) 0.012(4) 0.006(3)
C3A 0.070(4) 0.042(3) 0.077(6) 0.005(5) 0.010(4) 0.000(3)
C4A 0.062(4) 0.045(3) 0.068(6) 0.013(4) 0.013(4) 0.011(3)
C5A 0.091(6) 0.047(3) 0.046(3) 0.009(3) 0.015(4) 0.005(4)
C6A 0.082(6) 0.041(3) 0.046(3) -0.005(3) 0.013(4) 0.003(4)
N1A 0.070(4) 0.035(4) 0.053(4) 0.008(3) 0.017(3) 0.005(3)
N2A 0.060(4) 0.029(3) 0.051(4) 0.001(3) 0.009(3) 0.006(3)
C1A' 0.071(5) 0.042(4) 0.068(7) 0.000(5) 0.018(5) 0.015(4)
C2A' 0.062(5) 0.040(4) 0.060(6) 0.006(4) 0.015(4) 0.003(4)
C3A' 0.065(4) 0.041(3) 0.045(5) 0.001(4) 0.009(4) -0.003(3)
C4A' 0.057(4) 0.042(3) 0.048(5) 0.008(4) 0.010(4) 0.008(3)
C5A' 0.097(7) 0.050(4) 0.045(4) 0.004(3) 0.009(4) 0.000(5)
C6A' 0.096(7) 0.049(4) 0.043(4) -0.004(3) 0.010(5) 0.003(5)
N1A' 0.073(4) 0.027(4) 0.053(4) 0.002(3) 0.017(4) 0.007(3)
N2A' 0.060(4) 0.033(4) 0.047(4) -0.001(3) 0.009(3) 0.007(3)

loop_
_atom_type_symbol
_atom_type_description
_atom_type_scat_dispersion_real
_atom_type_scat_dispersion_imag
_atom_type_scat_source
C C 0.0033 0.0016 'International Tables Vol C Tables 4.2.6.8 and 6.1.1.4'
H H 0.0000 0.0000 'International Tables Vol C Tables 4.2.6.8 and 6.1.1.4'
F F 0.0171 0.0103 'International Tables Vol C Tables 4.2.6.8 and 6.1.1.4'
I I -0.4742 1.8119 'International Tables Vol C Tables 4.2.6.8 and 6.1.1.4'
N N 0.0061 0.0033 'International Tables Vol C Tables 4.2.6.8 and 6.1.1.4'

loop_
_geom_angle_atom_site_label_1
_geom_angle_atom_site_label_2
_geom_angle_atom_site_label_3
_geom_angle
_geom_angle_site_symmetry_1
_geom_angle_site_symmetry_3
_geom_angle_publ_flag
C6S C1S C2S 118.2(3) . . ?
C6S C1S I1S 119.1(2) . . ?
C2S C1S I1S 122.7(2) . . ?
C3S C2S C1S 118.7(3) . . ?
C3S C2S I2S 118.5(3) . . ?
C1S C2S I2S 122.8(2) . . ?
F1S C3S C4S 117.9(3) . . ?
F1S C3S C2S 120.6(3) . . ?
C4S C3S C2S 121.5(3) . . ?
F2S C4S C3S 120.9(3) . . ?
F2S C4S C5S 118.7(3) . . ?
C3S C4S C5S 120.4(3) . . ?
F3S C5S C4S 120.3(3) . . ?
F3S C5S C6S 120.5(3) . . ?
C4S C5S C6S 119.2(3) . . ?
F4S C6S C5S 117.3(3) . . ?
F4S C6S C1S 120.7(3) . . ?
C5S C6S C1S 121.9(3) . . ?
C6T C1T C2T 118.0(3) . . ?
C6T C1T I1T 119.1(2) . . ?
C2T C1T I1T 122.9(2) . . ?
C3T C2T C1T 119.2(3) . . ?
C3T C2T I2T 118.2(3) . . ?
C1T C2T I2T 122.6(2) . . ?
F1T C3T C4T 118.2(3) . . ?
F1T C3T C2T 120.6(4) . . ?
C4T C3T C2T 121.2(3) . . ?
C5T C4T F2T 120.1(4) . . ?
C5T C4T C3T 120.3(3) . . ?
F2T C4T C3T 119.6(4) . . ?
F3T C5T C4T 120.3(3) . . ?
F3T C5T C6T 120.1(4) . . ?
C4T C5T C6T 119.6(3) . . ?
F4T C6T C1T 120.6(3) . . ?
F4T C6T C5T 117.6(3) . . ?
C1T C6T C5T 121.8(3) . . ?
N1A C1A C2A 110.9(6) . . ?
N1A C1A H1A1 109.5 . . ?
C2A C1A H1A1 109.5 . . ?
N1A C1A H1A2 109.5 . . ?
C2A C1A H1A2 109.5 . . ?
H1A1 C1A H1A2 108.1 . . ?
N2A C2A C1A 109.7(6) . . ?
N2A C2A H2A1 109.7 . . ?
C1A C2A H2A1 109.7 . . ?
N2A C2A H2A2 109.7 . . ?
C1A C2A H2A2 109.7 . . ?
H2A1 C2A H2A2 108.2 . . ?
N1A C3A C4A 110.8(6) . . ?
N1A C3A H3A1 109.5 . . ?
C4A C3A H3A1 109.5 . . ?
N1A C3A H3A2 109.5 . . ?
C4A C3A H3A2 109.5 . . ?
H3A1 C3A H3A2 108.1 . . ?
N2A C4A C3A 110.2(6) . . ?
N2A C4A H4A1 109.6 . . ?
C3A C4A H4A1 109.6 . . ?
N2A C4A H4A2 109.6 . . ?
C3A C4A H4A2 109.6 . . ?
H4A1 C4A H4A2 108.1 . . ?
N1A C5A C6A 111.1(6) . . ?
N1A C5A H5A1 109.4 . . ?
C6A C5A H5A1 109.4 . . ?
N1A C5A H5A2 109.4 . . ?
C6A C5A H5A2 109.4 . . ?
H5A1 C5A H5A2 108.0 . . ?
N2A C6A C5A 109.8(5) . . ?
N2A C6A H6A1 109.7 . . ?
C5A C6A H6A1 109.7 . . ?
N2A C6A H6A2 109.7 . . ?
C5A C6A H6A2 109.7 . . ?
H6A1 C6A H6A2 108.2 . . ?
C3A N1A C5A 108.9(7) . . ?
C3A N1A C1A 108.0(7) . . ?
C5A N1A C1A 108.1(6) . . ?
C4A N2A C6A 108.7(6) . . ?
C4A N2A C2A 108.9(7) . . ?
C6A N2A C2A 108.3(6) . . ?
N1A' C1A' C2A' 111.0(6) . . ?
N1A' C1A' H1A3 109.4 . . ?
C2A' C1A' H1A3 109.4 . . ?
N1A' C1A' H1A4 109.4 . . ?
C2A' C1A' H1A4 109.4 . . ?
H1A3 C1A' H1A4 108.0 . . ?
N2A' C2A' C1A' 109.8(6) . . ?
N2A' C2A' H2A3 109.7 . . ?
C1A' C2A' H2A3 109.7 . . ?
N2A' C2A' H2A4 109.7 . . ?
C1A' C2A' H2A4 109.7 . . ?
H2A3 C2A' H2A4 108.2 . . ?
N1A' C3A' C4A' 111.2(6) . . ?
N1A' C3A' H3A3 109.4 . . ?
C4A' C3A' H3A3 109.4 . . ?
N1A' C3A' H3A4 109.4 . . ?
C4A' C3A' H3A4 109.4 . . ?
H3A3 C3A' H3A4 108.0 . . ?
N2A' C4A' C3A' 109.9(6) . . ?
N2A' C4A' H4A3 109.7 . . ?
C3A' C4A' H4A3 109.7 . . ?
N2A' C4A' H4A4 109.7 . . ?
C3A' C4A' H4A4 109.7 . . ?
H4A3 C4A' H4A4 108.2 . . ?
N1A' C5A' C6A' 110.6(6) . . ?
N1A' C5A' H5A3 109.5 . . ?
C6A' C5A' H5A3 109.5 . . ?
N1A' C5A' H5A4 109.5 . . ?
C6A' C5A' H5A4 109.5 . . ?
H5A3 C5A' H5A4 108.1 . . ?
N2A' C6A' C5A' 110.4(6) . . ?
N2A' C6A' H6A3 109.6 . . ?
C5A' C6A' H6A3 109.6 . . ?
N2A' C6A' H6A4 109.6 . . ?
C5A' C6A' H6A4 109.6 . . ?
H6A3 C6A' H6A4 108.1 . . ?
C3A' N1A' C1A' 108.9(7) . . ?
C3A' N1A' C5A' 107.7(7) . . ?
C1A' N1A' C5A' 108.3(7) . . ?
C6A' N2A' C4A' 108.4(7) . . ?
C6A' N2A' C2A' 109.3(7) . . ?
C4A' N2A' C2A' 108.0(7) . . ?

loop_
_geom_bond_atom_site_label_1
_geom_bond_atom_site_label_2
_geom_bond_distance
_geom_bond_site_symmetry_2
_geom_bond_publ_flag
C1S C6S 1.381(4) . ?
C1S C2S 1.401(5) . ?
C1S I1S 2.111(3) . ?
C2S C3S 1.389(5) . ?
C2S I2S 2.070(3) . ?
C3S F1S 1.343(4) . ?
C3S C4S 1.355(5) . ?
C4S F2S 1.354(4) . ?
C4S C5S 1.362(5) . ?
C5S F3S 1.336(4) . ?
C5S C6S 1.376(4) . ?
C6S F4S 1.339(4) . ?
C1T C6T 1.380(5) . ?
C1T C2T 1.395(5) . ?
C1T I1T 2.113(3) . ?
C2T C3T 1.388(4) . ?
C2T I2T 2.081(3) . ?
C3T F1T 1.351(4) . ?
C3T C4T 1.364(6) . ?
C4T C5T 1.348(6) . ?
C4T F2T 1.350(4) . ?
C5T F3T 1.343(4) . ?
C5T C6T 1.383(5) . ?
C6T F4T 1.338(4) . ?
C1A N1A 1.465(6) . ?
C1A C2A 1.539(7) . ?
C1A H1A1 0.9700 . ?
C1A H1A2 0.9700 . ?
C2A N2A 1.474(6) . ?
C2A H2A1 0.9700 . ?
C2A H2A2 0.9700 . ?
C3A N1A 1.460(7) . ?
C3A C4A 1.535(7) . ?
C3A H3A1 0.9700 . ?
C3A H3A2 0.9700 . ?
C4A N2A 1.465(6) . ?
C4A H4A1 0.9700 . ?
C4A H4A2 0.9700 . ?
C5A N1A 1.462(6) . ?
C5A C6A 1.535(7) . ?
C5A H5A1 0.9700 . ?
C5A H5A2 0.9700 . ?
C6A N2A 1.470(6) . ?
C6A H6A1 0.9700 . ?
C6A H6A2 0.9700 . ?
C1A' N1A' 1.463(7) . ?
C1A' C2A' 1.538(7) . ?
C1A' H1A3 0.9700 . ?
C1A' H1A4 0.9700 . ?
C2A' N2A' 1.471(7) . ?
C2A' H2A3 0.9700 . ?
C2A' H2A4 0.9700 . ?
C3A' N1A' 1.461(7) . ?
C3A' C4A' 1.534(7) . ?
C3A' H3A3 0.9700 . ?
C3A' H3A4 0.9700 . ?
C4A' N2A' 1.469(7) . ?
C4A' H4A3 0.9700 . ?
C4A' H4A4 0.9700 . ?
C5A' N1A' 1.464(7) . ?
C5A' C6A' 1.535(7) . ?
C5A' H5A3 0.9700 . ?
C5A' H5A4 0.9700 . ?
C6A' N2A' 1.466(7) . ?
C6A' H6A3 0.9700 . ?
C6A' H6A4 0.9700 . ?

loop_
_geom_torsion_atom_site_label_1
_geom_torsion_atom_site_label_2
_geom_torsion_atom_site_label_3
_geom_torsion_atom_site_label_4
_geom_torsion
_geom_torsion_site_symmetry_1
_geom_torsion_site_symmetry_2
_geom_torsion_site_symmetry_3
_geom_torsion_site_symmetry_4
_geom_torsion_publ_flag
C6S C1S C2S C3S -0.2(4) . . . . ?
I1S C1S C2S C3S 178.7(2) . . . . ?
C6S C1S C2S I2S 178.2(2) . . . . ?
I1S C1S C2S I2S -2.9(4) . . . . ?
C1S C2S C3S F1S 180.0(3) . . . . ?
I2S C2S C3S F1S 1.5(4) . . . . ?
C1S C2S C3S C4S -0.4(5) . . . . ?
I2S C2S C3S C4S -178.9(3) . . . . ?
F1S C3S C4S F2S 0.6(5) . . . . ?
C2S C3S C4S F2S -179.0(3) . . . . ?
F1S C3S C4S C5S -179.4(3) . . . . ?
C2S C3S C4S C5S 1.0(5) . . . . ?
F2S C4S C5S F3S -0.5(5) . . . . ?
C3S C4S C5S F3S 179.5(3) . . . . ?
F2S C4S C5S C6S 179.1(3) . . . . ?
C3S C4S C5S C6S -0.9(5) . . . . ?
F3S C5S C6S F4S -0.2(5) . . . . ?
C4S C5S C6S F4S -179.8(3) . . . . ?
F3S C5S C6S C1S 179.9(3) . . . . ?
C4S C5S C6S C1S 0.3(5) . . . . ?
C2S C1S C6S F4S -179.6(3) . . . . ?
I1S C1S C6S F4S 1.4(4) . . . . ?
C2S C1S C6S C5S 0.2(5) . . . . ?
I1S C1S C6S C5S -178.7(3) . . . . ?
C6T C1T C2T C3T -0.3(4) . . . . ?
I1T C1T C2T C3T 178.6(2) . . . . ?
C6T C1T C2T I2T -179.9(2) . . . . ?
I1T C1T C2T I2T -1.0(4) . . . . ?
C1T C2T C3T F1T 179.0(3) . . . . ?
I2T C2T C3T F1T -1.4(4) . . . . ?
C1T C2T C3T C4T 0.0(5) . . . . ?
I2T C2T C3T C4T 179.6(3) . . . . ?
F1T C3T C4T C5T -178.8(3) . . . . ?
C2T C3T C4T C5T 0.3(5) . . . . ?
F1T C3T C4T F2T 1.2(5) . . . . ?
C2T C3T C4T F2T -179.7(3) . . . . ?
F2T C4T C5T F3T -0.9(5) . . . . ?
C3T C4T C5T F3T 179.0(3) . . . . ?
F2T C4T C5T C6T 179.8(3) . . . . ?
C3T C4T C5T C6T -0.2(6) . . . . ?
C2T C1T C6T F4T 179.8(3) . . . . ?
I1T C1T C6T F4T 0.9(4) . . . . ?
C2T C1T C6T C5T 0.4(5) . . . . ?
I1T C1T C6T C5T -178.6(3) . . . . ?
F3T C5T C6T F4T 1.2(5) . . . . ?
C4T C5T C6T F4T -179.6(3) . . . . ?
F3T C5T C6T C1T -179.4(3) . . . . ?
C4T C5T C6T C1T -0.1(5) . . . . ?
N1A C1A C2A N2A -3.2(12) . . . . ?
N1A C3A C4A N2A -1.9(12) . . . . ?
N1A C5A C6A N2A -2.8(11) . . . . ?
C4A C3A N1A C5A 59.3(10) . . . . ?
C4A C3A N1A C1A -57.8(10) . . . . ?
C6A C5A N1A C3A -56.6(10) . . . . ?
C6A C5A N1A C1A 60.5(10) . . . . ?
C2A C1A N1A C3A 60.8(10) . . . . ?
C2A C1A N1A C5A -56.9(10) . . . . ?
C3A C4A N2A C6A -57.8(10) . . . . ?
C3A C4A N2A C2A 60.0(10) . . . . ?
C5A C6A N2A C4A 60.4(9) . . . . ?
C5A C6A N2A C2A -57.8(9) . . . . ?
C1A C2A N2A C4A -56.9(10) . . . . ?
C1A C2A N2A C6A 61.2(9) . . . . ?
N1A' C1A' C2A' N2A' 2.7(13) . . . . ?
N1A' C3A' C4A' N2A' 0.0(12) . . . . ?
N1A' C5A' C6A' N2A' 1.1(13) . . . . ?
C4A' C3A' N1A' C1A' -58.1(10) . . . . ?
C4A' C3A' N1A' C5A' 59.0(10) . . . . ?
C2A' C1A' N1A' C3A' 56.5(11) . . . . ?
C2A' C1A' N1A' C5A' -60.3(11) . . . . ?
C6A' C5A' N1A' C3A' -59.6(11) . . . . ?
C6A' C5A' N1A' C1A' 58.0(11) . . . . ?
C5A' C6A' N2A' C4A' 58.3(11) . . . . ?
C5A' C6A' N2A' C2A' -59.2(11) . . . . ?
C3A' C4A' N2A' C6A' -58.9(10) . . . . ?
C3A' C4A' N2A' C2A' 59.4(10) . . . . ?
C1A' C2A' N2A' C6A' 56.8(11) . . . . ?
C1A' C2A' N2A' C4A' -60.9(11) . . . . ?
